data_4069126
loop_
_publ_author_name
'Ohno, Kouji'
'Arima, Kenji'
'Tanaka, Shinji'
'Yamagata, Tsuneaki'
'Tsurugi, Hayato'
'Mashima, Kazushi'

_publ_section_title
;
 Synthesis and Characterization of Proximal Dinuclear Complexes of
 Palladium Supported by 2,6-Bis(arylimino)phenoxy (aryl =
 2,6-diisopropylphenyl and 2,4,6-tri-tert-butylphenyl) and
 3,6-Bis(imino(2,6-diisopropylphenyl))pyridazine Ligands
;
_journal_issue 11
_journal_name_full Organometallics
_journal_page_first 3256
_journal_paper_doi 10.1021/om900043u
_journal_volume 28
_journal_year 2009
_chemical_formula_moiety 'C45 H59 N2 O, 0.5(H2 O)'
_chemical_formula_sum 'C45 H70 N2 O1.5'
_chemical_formula_weight 663.03
_chemical_name_common 1b
_chemical_name_systematic
;
 ?
;
_space_group_IT_number 79
_symmetry_cell_setting tetragonal
_symmetry_Int_Tables_number 79
_symmetry_space_group_name_Hall 'I 4'
_symmetry_space_group_name_H-M 'I 4'
_atom_sites_solution_hydrogens geom
_atom_sites_solution_primary direct
_atom_sites_solution_secondary difmap
_cell_angle_alpha 90.00
_cell_angle_beta 90.00
_cell_angle_gamma 90.00
_cell_formula_units_Z 8
_cell_length_a 23.821(3)
_cell_length_b 23.821(3)
_cell_length_c 15.377(2)
_cell_measurement_reflns_used 54514
_cell_measurement_temperature 120(1)
_cell_measurement_theta_max 30.53
_cell_measurement_theta_min 3.16
_cell_volume 8725.5(19)
_diffrn_ambient_temperature 120(1)
_diffrn_detector_area_resol_mean 10.00
_diffrn_measured_fraction_theta_full 0.998
_diffrn_measured_fraction_theta_max 0.998
_diffrn_measurement_device_details
;
RAPID: Eulerian 3-circle
;
_diffrn_measurement_device_type 'Rigaku RAXIS-RAPID Imaging Plate'
_diffrn_measurement_method \w
_diffrn_radiation_detector 'imaging plate'
_diffrn_radiation_monochromator graphite
_diffrn_radiation_source 'normal-focus sealed tube'
_diffrn_radiation_type MoK\a
_diffrn_radiation_wavelength 0.71075
_diffrn_reflns_av_R_equivalents 0.1098
_diffrn_reflns_av_sigmaI/netI 0.0428
_diffrn_reflns_limit_h_max 33
_diffrn_reflns_limit_h_min -33
_diffrn_reflns_limit_k_max 33
_diffrn_reflns_limit_k_min -29
_diffrn_reflns_limit_l_max 21
_diffrn_reflns_limit_l_min -21
_diffrn_reflns_number 111306
_diffrn_reflns_reduction_process 'Lp corrections applied'
_diffrn_reflns_theta_full 30.49
_diffrn_reflns_theta_max 30.49
_diffrn_reflns_theta_min 3.15
_exptl_absorpt_coefficient_mu 0.060
_exptl_absorpt_correction_T_max 0.9942
_exptl_absorpt_correction_T_min 0.7130
_exptl_absorpt_correction_type multi-scan
_exptl_absorpt_process_details
;
Higashi, T. (1995). ABSCOR - Program for Absorption Correction, Rigaku
        Corporation, Tokyo, Japan.
;
_exptl_crystal_colour yellow
_exptl_crystal_density_diffrn 1.009
_exptl_crystal_density_method 'not measured'
_exptl_crystal_description prism
_exptl_crystal_F_000 2928
_exptl_crystal_size_max 0.30
_exptl_crystal_size_mid 0.10
_exptl_crystal_size_min 0.10
_refine_diff_density_max 0.805
_refine_diff_density_min -0.451
_refine_diff_density_rms 0.083
_refine_ls_abs_structure_details 'Flack H D (1983), Acta Cryst. A39, 876-881'
_refine_ls_abs_structure_Flack ' . '
_refine_ls_extinction_method none
_refine_ls_goodness_of_fit_ref 1.044
_refine_ls_hydrogen_treatment refall
_refine_ls_matrix_type full
_refine_ls_number_parameters 438
_refine_ls_number_reflns 6874
_refine_ls_number_restraints 0
_refine_ls_restrained_S_all 1.044
_refine_ls_R_factor_all 0.1239
_refine_ls_R_factor_gt 0.0883
_refine_ls_shift/su_max 0.000
_refine_ls_shift/su_mean 0.000
_refine_ls_structure_factor_coef Fsqd
_refine_ls_weighting_details 'calc w=1/[\s^2^(Fo^2^)+(0.1776P)^2^+3.5485P] where P=(Fo^2^+2Fc^2^)/3'
_refine_ls_weighting_scheme calc
_refine_ls_wR_factor_gt 0.2463
_refine_ls_wR_factor_ref 0.2801
_reflns_number_gt 4604
_reflns_number_total 6874
_reflns_threshold_expression >2sigma(I)
_cod_data_source_file om900043u_si_001.cif
_cod_data_source_block 1b
_cod_original_cell_volume 8725.7(18)
_cod_original_sg_symbol_H-M I4
_cod_original_formula_sum 'C45 H70 N2 O1.50'
_cod_database_code 4069126

loop_
_symmetry_equiv_pos_as_xyz
'x, y, z'
'-x, -y, z'
'-y, x, z'
'y, -x, z'
'x+1/2, y+1/2, z+1/2'
'-x+1/2, -y+1/2, z+1/2'
'-y+1/2, x+1/2, z+1/2'
'y+1/2, -x+1/2, z+1/2'

loop_
_atom_site_label
_atom_site_type_symbol
_atom_site_fract_x
_atom_site_fract_y
_atom_site_fract_z
_atom_site_U_iso_or_equiv
_atom_site_adp_type
_atom_site_occupancy
_atom_site_symmetry_multiplicity
_atom_site_calc_flag
_atom_site_refinement_flags
O1 O 0.69638(8) 0.18113(8) 0.4153 0.0384(6) Uani 1 1 d .
H1 H 0.6950(18) 0.2239(18) 0.442(3) 0.038(12) Uiso 1 1 d .
N1 N 0.73782(10) 0.01619(9) 0.4152(5) 0.0280(5) Uani 1 1 d .
N2 N 0.72524(10) 0.28584(9) 0.4122(6) 0.0310(6) Uani 1 1 d .
C1 C 0.75165(11) 0.16901(10) 0.4161(6) 0.0273(6) Uani 1 1 d .
C2 C 0.76857(12) 0.11251(10) 0.4150(6) 0.0265(6) Uani 1 1 d .
C3 C 0.82565(12) 0.09989(11) 0.4158(7) 0.0318(6) Uani 1 1 d .
H3 H 0.8368 0.0616 0.4174 0.038 Uiso 1 1 calc R
C4 C 0.86687(12) 0.14114(12) 0.4144(7) 0.0381(7) Uani 1 1 d .
C5 C 0.84948(11) 0.19684(11) 0.4135(6) 0.0314(6) Uani 1 1 d .
H5 H 0.8770 0.2257 0.4127 0.038 Uiso 1 1 calc R
C6 C 0.79276(11) 0.21167(10) 0.4137(7) 0.0279(6) Uani 1 1 d .
C7 C 0.92840(15) 0.12622(15) 0.4175(10) 0.0732(18) Uani 1 1 d .
H7A H 0.9509 0.1606 0.4139 0.110 Uiso 1 1 calc R
H7B H 0.9376 0.1017 0.3684 0.110 Uiso 1 1 calc R
H7C H 0.9367 0.1067 0.4722 0.110 Uiso 1 1 calc R
C8 C 0.72524(12) 0.06855(10) 0.4141(6) 0.0273(5) Uani 1 1 d .
H8 H 0.6868 0.0792 0.4127 0.033 Uiso 1 1 calc R
C9 C 0.69037(12) -0.02134(11) 0.4122(6) 0.0274(6) Uani 1 1 d .
C10 C 0.6678(2) -0.0402(2) 0.3361(6) 0.0278(11) Uani 1 1 d .
C11 C 0.6177(3) -0.0684(2) 0.3363(6) 0.0402(14) Uani 1 1 d .
H11 H 0.6016 -0.0799 0.2827 0.048 Uiso 1 1 calc R
C12 C 0.58936(14) -0.08077(12) 0.4152(7) 0.0361(7) Uani 1 1 d .
C13 C 0.6161(2) -0.0682(2) 0.4902(6) 0.0291(11) Uani 1 1 d .
H13 H 0.5992 -0.0802 0.5430 0.035 Uiso 1 1 calc R
C14 C 0.6677(3) -0.0382(2) 0.4959(6) 0.0343(13) Uani 1 1 d .
C15 C 0.6938(3) -0.0264(2) 0.2452(5) 0.0362(14) Uani 1 1 d .
C16 C 0.7582(3) -0.0335(3) 0.2445(6) 0.0485(17) Uani 1 1 d .
H16A H 0.7679 -0.0715 0.2636 0.073 Uiso 1 1 calc R
H16B H 0.7752 -0.0061 0.2841 0.073 Uiso 1 1 calc R
H16C H 0.7724 -0.0274 0.1855 0.073 Uiso 1 1 calc R
C17 C 0.6795(3) 0.0334(3) 0.2169(6) 0.0486(17) Uani 1 1 d .
H17A H 0.6964 0.0409 0.1599 0.073 Uiso 1 1 calc R
H17B H 0.6945 0.0601 0.2595 0.073 Uiso 1 1 calc R
H17C H 0.6387 0.0377 0.2130 0.073 Uiso 1 1 calc R
C18 C 0.6723(3) -0.0664(3) 0.1758(5) 0.0458(17) Uani 1 1 d .
H18A H 0.6798 -0.1052 0.1936 0.069 Uiso 1 1 calc R
H18B H 0.6915 -0.0587 0.1207 0.069 Uiso 1 1 calc R
H18C H 0.6318 -0.0611 0.1683 0.069 Uiso 1 1 calc R
C19 C 0.53161(16) -0.10935(15) 0.4125(9) 0.0511(10) Uani 1 1 d .
C20 C 0.4953(3) -0.0843(5) 0.3385(7) 0.096(3) Uani 1 1 d .
H20A H 0.5145 -0.0896 0.2827 0.145 Uiso 1 1 calc R
H20B H 0.4897 -0.0441 0.3489 0.145 Uiso 1 1 calc R
H20C H 0.4589 -0.1033 0.3370 0.145 Uiso 1 1 calc R
C21 C 0.5401(2) -0.1703(2) 0.3703(6) 0.0613(15) Uani 1 1 d .
H21A H 0.5643 -0.1673 0.3190 0.092 Uiso 1 1 calc R
H21B H 0.5036 -0.1856 0.3531 0.092 Uiso 1 1 calc R
H21C H 0.5576 -0.1953 0.4130 0.092 Uiso 1 1 calc R
C22 C 0.4992(4) -0.1008(8) 0.4907(7) 0.163(7) Uani 1 1 d .
H22A H 0.4629 -0.1197 0.4851 0.244 Uiso 1 1 calc R
H22B H 0.4932 -0.0605 0.4995 0.244 Uiso 1 1 calc R
H22C H 0.5197 -0.1162 0.5406 0.244 Uiso 1 1 calc R
C23 C 0.6948(3) -0.0266(2) 0.5833(6) 0.0380(14) Uani 1 1 d .
C24 C 0.6790(3) 0.0340(3) 0.6122(6) 0.0478(18) Uani 1 1 d .
H24A H 0.6962 0.0421 0.6687 0.072 Uiso 1 1 calc R
H24B H 0.6381 0.0372 0.6171 0.072 Uiso 1 1 calc R
H24C H 0.6927 0.0610 0.5690 0.072 Uiso 1 1 calc R
C25 C 0.7582(3) -0.0349(3) 0.5828(6) 0.0464(16) Uani 1 1 d .
H25A H 0.7732 -0.0264 0.6407 0.070 Uiso 1 1 calc R
H25B H 0.7752 -0.0097 0.5399 0.070 Uiso 1 1 calc R
H25C H 0.7668 -0.0739 0.5676 0.070 Uiso 1 1 calc R
C26 C 0.6712(3) -0.0670(3) 0.6556(6) 0.0480(17) Uani 1 1 d .
H26A H 0.6891 -0.0583 0.7113 0.072 Uiso 1 1 calc R
H26B H 0.6793 -0.1060 0.6397 0.072 Uiso 1 1 calc R
H26C H 0.6305 -0.0619 0.6607 0.072 Uiso 1 1 calc R
C27 C 0.77697(11) 0.27109(11) 0.4154(7) 0.0304(6) Uani 1 1 d .
H27 H 0.8054 0.2990 0.4190 0.037 Uiso 1 1 calc R
C28 C 0.70979(11) 0.34421(10) 0.4132(7) 0.0289(6) Uani 1 1 d .
C29 C 0.70009(19) 0.3710(2) 0.3348(6) 0.0347(14) Uani 1 1 d .
C30 C 0.6837(2) 0.4264(2) 0.3374(5) 0.0294(11) Uani 1 1 d .
H30 H 0.6780 0.4455 0.2839 0.035 Uiso 1 1 calc R
C31 C 0.67491(11) 0.45636(10) 0.4154(7) 0.0298(6) Uani 1 1 d .
C32 C 0.6834(2) 0.4288(2) 0.4914(6) 0.0329(13) Uani 1 1 d .
H32 H 0.6779 0.4486 0.5443 0.040 Uiso 1 1 calc R
C33 C 0.7001(2) 0.3713(2) 0.4953(5) 0.0270(10) Uani 1 1 d .
C34 C 0.7062(3) 0.3429(2) 0.2455(6) 0.0392(15) Uani 1 1 d .
C35 C 0.6835(3) 0.3803(3) 0.1716(6) 0.0483(17) Uani 1 1 d .
H35A H 0.6878 0.3608 0.1159 0.072 Uiso 1 1 calc R
H35B H 0.7046 0.4156 0.1701 0.072 Uiso 1 1 calc R
H35C H 0.6437 0.3883 0.1818 0.072 Uiso 1 1 calc R
C36 C 0.6718(3) 0.2871(3) 0.2389(7) 0.0509(19) Uani 1 1 d .
H36A H 0.6767 0.2708 0.1809 0.076 Uiso 1 1 calc R
H36B H 0.6319 0.2951 0.2487 0.076 Uiso 1 1 calc R
H36C H 0.6851 0.2606 0.2829 0.076 Uiso 1 1 calc R
C37 C 0.7678(3) 0.3290(3) 0.2202(7) 0.057(2) Uani 1 1 d .
H37A H 0.7685 0.3111 0.1628 0.085 Uiso 1 1 calc R
H37B H 0.7840 0.3034 0.2634 0.085 Uiso 1 1 calc R
H37C H 0.7899 0.3637 0.2184 0.085 Uiso 1 1 calc R
C38 C 0.65564(12) 0.51789(11) 0.4148(7) 0.0328(7) Uani 1 1 d .
C39 C 0.6225(3) 0.5326(3) 0.3304(7) 0.058(2) Uani 1 1 d .
H39A H 0.5887 0.5091 0.3269 0.087 Uiso 1 1 calc R
H39B H 0.6462 0.5256 0.2795 0.087 Uiso 1 1 calc R
H39C H 0.6116 0.5722 0.3317 0.087 Uiso 1 1 calc R
C40 C 0.6191(4) 0.5310(3) 0.4905(8) 0.080(3) Uani 1 1 d .
H40A H 0.6391 0.5221 0.5444 0.120 Uiso 1 1 calc R
H40B H 0.5847 0.5084 0.4871 0.120 Uiso 1 1 calc R
H40C H 0.6093 0.5709 0.4897 0.120 Uiso 1 1 calc R
C41 C 0.70740(15) 0.55572(12) 0.4171(7) 0.0440(9) Uani 1 1 d .
H41A H 0.7298 0.5470 0.4688 0.066 Uiso 1 1 calc R
H41B H 0.6956 0.5951 0.4191 0.066 Uiso 1 1 calc R
H41C H 0.7300 0.5493 0.3648 0.066 Uiso 1 1 calc R
C42 C 0.7052(3) 0.3422(2) 0.5854(6) 0.0363(13) Uani 1 1 d .
C43 C 0.6694(3) 0.2892(3) 0.5898(6) 0.0456(16) Uani 1 1 d .
H43A H 0.6302 0.2987 0.5775 0.068 Uiso 1 1 calc R
H43B H 0.6722 0.2727 0.6480 0.068 Uiso 1 1 calc R
H43C H 0.6828 0.2620 0.5466 0.068 Uiso 1 1 calc R
C44 C 0.7670(3) 0.3307(3) 0.6047(6) 0.0466(18) Uani 1 1 d .
H44A H 0.7827 0.3067 0.5590 0.070 Uiso 1 1 calc R
H44B H 0.7703 0.3117 0.6610 0.070 Uiso 1 1 calc R
H44C H 0.7876 0.3662 0.6066 0.070 Uiso 1 1 calc R
C45 C 0.6830(3) 0.3798(3) 0.6587(6) 0.0459(17) Uani 1 1 d .
H45A H 0.6432 0.3878 0.6486 0.069 Uiso 1 1 calc R
H45B H 0.7042 0.4150 0.6597 0.069 Uiso 1 1 calc R
H45C H 0.6873 0.3604 0.7146 0.069 Uiso 1 1 calc R
O2 O 0.0176(3) 0.0609(3) 0.2200(6) 0.102(10) Uiso 0.25 1 d PR
O3 O 0.4831(3) 0.4397(3) 0.1128(6) 0.096(9) Uiso 0.25 1 d PR

loop_
_atom_site_aniso_label
_atom_site_aniso_U_11
_atom_site_aniso_U_22
_atom_site_aniso_U_33
_atom_site_aniso_U_23
_atom_site_aniso_U_13
_atom_site_aniso_U_12
O1 0.0237(9) 0.0198(9) 0.0716(17) 0.002(3) 0.002(3) 0.0001(7)
N1 0.0349(12) 0.0188(9) 0.0304(12) -0.003(2) -0.005(3) -0.0010(8)
N2 0.0254(11) 0.0151(9) 0.0523(17) 0.001(2) 0.000(3) 0.0005(8)
C1 0.0246(12) 0.0180(11) 0.0392(16) 0.005(3) 0.004(3) -0.0006(9)
C2 0.0290(12) 0.0181(10) 0.0324(15) -0.005(3) 0.011(3) -0.0010(9)
C3 0.0314(13) 0.0198(11) 0.0441(17) -0.002(3) -0.006(3) 0.0046(10)
C4 0.0265(13) 0.0253(13) 0.063(2) 0.001(4) 0.007(4) 0.0046(10)
C5 0.0253(12) 0.0209(11) 0.0479(18) 0.005(3) 0.008(3) -0.0003(10)
C6 0.0239(12) 0.0171(10) 0.0426(16) 0.005(3) -0.004(3) 0.0010(9)
C7 0.0261(15) 0.0305(16) 0.163(6) -0.003(6) -0.012(5) 0.0067(13)
C8 0.0288(12) 0.0186(11) 0.0344(15) -0.004(3) 0.003(3) -0.0002(9)
C9 0.0331(13) 0.0175(11) 0.0316(16) 0.007(2) 0.009(3) -0.0006(10)
C10 0.038(3) 0.022(2) 0.024(2) 0.0073(19) 0.002(2) 0.002(2)
C11 0.057(4) 0.025(3) 0.039(3) 0.002(2) -0.007(3) -0.008(3)
C12 0.0416(16) 0.0261(13) 0.0405(18) 0.008(3) 0.009(3) -0.0083(12)
C13 0.035(3) 0.029(3) 0.024(2) -0.003(2) 0.006(2) -0.010(2)
C14 0.044(3) 0.020(2) 0.039(3) 0.000(2) 0.004(3) -0.008(2)
C15 0.058(4) 0.033(3) 0.018(2) 0.006(2) 0.000(2) -0.010(3)
C16 0.051(4) 0.043(4) 0.051(4) -0.001(3) 0.020(3) -0.003(3)
C17 0.064(5) 0.035(3) 0.047(4) 0.012(3) -0.012(3) -0.002(3)
C18 0.082(5) 0.041(3) 0.014(2) 0.004(2) -0.001(3) -0.017(3)
C19 0.0427(18) 0.0362(16) 0.074(3) 0.004(4) 0.003(4) -0.0117(14)
C20 0.046(4) 0.191(10) 0.052(5) 0.003(5) -0.012(3) -0.021(5)
C21 0.064(3) 0.036(2) 0.085(4) 0.002(2) -0.018(3) -0.020(2)
C22 0.078(6) 0.38(2) 0.030(4) 0.021(7) -0.007(4) -0.137(9)
C23 0.047(4) 0.028(3) 0.039(3) -0.004(2) 0.000(3) -0.006(3)
C24 0.082(5) 0.028(3) 0.033(3) -0.012(2) 0.001(3) -0.019(3)
C25 0.056(4) 0.053(4) 0.030(3) 0.001(3) -0.001(3) -0.008(3)
C26 0.065(5) 0.033(3) 0.046(4) 0.000(3) 0.008(3) -0.011(3)
C27 0.0259(12) 0.0167(10) 0.0487(18) -0.002(3) 0.003(3) -0.0012(9)
C28 0.0197(11) 0.0156(10) 0.0515(19) -0.008(3) 0.005(3) -0.0004(9)
C29 0.014(2) 0.020(2) 0.070(4) 0.000(3) 0.006(2) -0.0040(19)
C30 0.029(3) 0.025(2) 0.034(3) 0.002(2) 0.012(2) 0.000(2)
C31 0.0204(11) 0.0175(11) 0.0514(18) -0.002(3) 0.008(3) 0.0029(9)
C32 0.019(2) 0.014(2) 0.066(4) -0.006(2) -0.003(2) 0.0023(17)
C33 0.029(3) 0.017(2) 0.035(3) -0.001(2) -0.012(2) 0.004(2)
C34 0.037(3) 0.021(2) 0.060(4) 0.002(2) 0.027(3) 0.001(2)
C35 0.055(4) 0.049(4) 0.041(4) -0.004(3) 0.005(3) 0.006(3)
C36 0.062(4) 0.036(3) 0.055(4) -0.015(3) 0.015(3) -0.021(3)
C37 0.051(4) 0.033(3) 0.086(6) 0.008(3) 0.030(4) 0.014(3)
C38 0.0315(13) 0.0180(11) 0.0488(19) -0.004(3) -0.010(3) 0.0045(10)
C39 0.059(4) 0.028(3) 0.086(5) -0.005(3) -0.037(4) 0.021(3)
C40 0.094(6) 0.038(4) 0.107(7) 0.025(4) 0.065(6) 0.031(4)
C41 0.0408(16) 0.0184(12) 0.073(3) 0.006(3) -0.006(4) 0.0005(11)
C42 0.040(3) 0.029(3) 0.039(3) 0.003(2) -0.006(3) 0.004(2)
C43 0.060(4) 0.033(3) 0.044(4) 0.006(3) -0.013(3) 0.004(3)
C44 0.048(4) 0.045(4) 0.046(4) -0.009(3) -0.032(3) 0.016(3)
C45 0.056(4) 0.031(3) 0.051(4) -0.003(3) -0.020(3) 0.004(3)

loop_
_atom_type_symbol
_atom_type_description
_atom_type_scat_dispersion_real
_atom_type_scat_dispersion_imag
_atom_type_scat_source
C C 0.0033 0.0016 'International Tables Vol C Tables 4.2.6.8 and 6.1.1.4'
H H 0.0000 0.0000 'International Tables Vol C Tables 4.2.6.8 and 6.1.1.4'
N N 0.0061 0.0033 'International Tables Vol C Tables 4.2.6.8 and 6.1.1.4'
O O 0.0106 0.0060 'International Tables Vol C Tables 4.2.6.8 and 6.1.1.4'

loop_
_geom_angle_atom_site_label_1
_geom_angle_atom_site_label_2
_geom_angle_atom_site_label_3
_geom_angle
C1 O1 H1 103(2)
C8 N1 C9 114.8(2)
C27 N2 C28 120.7(2)
O1 C1 C2 119.0(2)
O1 C1 C6 121.5(2)
C2 C1 C6 119.4(2)
C3 C2 C1 119.1(2)
C3 C2 C8 122.1(2)
C1 C2 C8 118.7(2)
C4 C3 C2 122.5(2)
C4 C3 H3 118.7
C2 C3 H3 118.7
C3 C4 C5 117.7(3)
C3 C4 C7 121.3(3)
C5 C4 C7 121.0(3)
C4 C5 C6 122.0(3)
C4 C5 H5 119.0
C6 C5 H5 119.0
C5 C6 C1 119.3(2)
C5 C6 C27 119.5(2)
C1 C6 C27 121.1(2)
C4 C7 H7A 109.5
C4 C7 H7B 109.5
H7A C7 H7B 109.5
C4 C7 H7C 109.5
H7A C7 H7C 109.5
H7B C7 H7C 109.5
N1 C8 C2 121.9(3)
N1 C8 H8 119.1
C2 C8 H8 119.1
C10 C9 N1 122.7(5)
C10 C9 C14 121.6(3)
N1 C9 C14 115.7(6)
C9 C10 C11 120.1(5)
C9 C10 C15 122.9(5)
C11 C10 C15 116.8(5)
C10 C11 C12 121.2(6)
C10 C11 H11 119.4
C12 C11 H11 119.4
C13 C12 C11 117.4(3)
C13 C12 C19 123.0(7)
C11 C12 C19 119.6(7)
C12 C13 C14 124.8(5)
C12 C13 H13 117.6
C14 C13 H13 117.6
C13 C14 C9 113.8(5)
C13 C14 C23 120.9(5)
C9 C14 C23 125.3(5)
C18 C15 C17 108.1(5)
C18 C15 C16 105.1(6)
C17 C15 C16 108.7(5)
C18 C15 C10 111.3(5)
C17 C15 C10 111.3(5)
C16 C15 C10 112.1(5)
C15 C16 H16A 109.5
C15 C16 H16B 109.5
H16A C16 H16B 109.5
C15 C16 H16C 109.5
H16A C16 H16C 109.5
H16B C16 H16C 109.5
C15 C17 H17A 109.5
C15 C17 H17B 109.5
H17A C17 H17B 109.5
C15 C17 H17C 109.5
H17A C17 H17C 109.5
H17B C17 H17C 109.5
C15 C18 H18A 109.5
C15 C18 H18B 109.5
H18A C18 H18B 109.5
C15 C18 H18C 109.5
H18A C18 H18C 109.5
H18B C18 H18C 109.5
C22 C19 C12 113.1(7)
C22 C19 C20 105.0(6)
C12 C19 C20 110.4(6)
C22 C19 C21 122.2(8)
C12 C19 C21 107.4(4)
C20 C19 C21 97.0(7)
C19 C20 H20A 109.5
C19 C20 H20B 109.5
H20A C20 H20B 109.5
C19 C20 H20C 109.5
H20A C20 H20C 109.5
H20B C20 H20C 109.5
C19 C21 H21A 109.5
C19 C21 H21B 109.5
H21A C21 H21B 109.5
C19 C21 H21C 109.5
H21A C21 H21C 109.5
H21B C21 H21C 109.5
C19 C22 H22A 109.5
C19 C22 H22B 109.5
H22A C22 H22B 109.5
C19 C22 H22C 109.5
H22A C22 H22C 109.5
H22B C22 H22C 109.5
C14 C23 C25 113.2(5)
C14 C23 C24 108.6(5)
C25 C23 C24 111.1(5)
C14 C23 C26 111.3(5)
C25 C23 C26 106.2(5)
C24 C23 C26 106.2(5)
C23 C24 H24A 109.5
C23 C24 H24B 109.5
H24A C24 H24B 109.5
C23 C24 H24C 109.5
H24A C24 H24C 109.5
H24B C24 H24C 109.5
C23 C25 H25A 109.5
C23 C25 H25B 109.5
H25A C25 H25B 109.5
C23 C25 H25C 109.5
H25A C25 H25C 109.5
H25B C25 H25C 109.5
C23 C26 H26A 109.5
C23 C26 H26B 109.5
H26A C26 H26B 109.5
C23 C26 H26C 109.5
H26A C26 H26C 109.5
H26B C26 H26C 109.5
N2 C27 C6 120.7(2)
N2 C27 H27 119.6
C6 C27 H27 119.6
C29 C28 C33 122.0(2)
C29 C28 N2 118.7(6)
C33 C28 N2 119.1(6)
C30 C29 C28 117.7(5)
C30 C29 C34 118.1(6)
C28 C29 C34 124.2(5)
C29 C30 C31 123.4(6)
C29 C30 H30 118.3
C31 C30 H30 118.3
C32 C31 C30 117.8(2)
C32 C31 C38 120.8(6)
C30 C31 C38 121.4(6)
C31 C32 C33 122.9(6)
C31 C32 H32 118.6
C33 C32 H32 118.6
C32 C33 C28 116.0(5)
C32 C33 C42 119.3(5)
C28 C33 C42 124.7(4)
C29 C34 C35 111.9(5)
C29 C34 C37 114.0(6)
C35 C34 C37 105.6(6)
C29 C34 C36 112.3(5)
C35 C34 C36 105.0(6)
C37 C34 C36 107.4(5)
C34 C35 H35A 109.5
C34 C35 H35B 109.5
H35A C35 H35B 109.5
C34 C35 H35C 109.5
H35A C35 H35C 109.5
H35B C35 H35C 109.5
C34 C36 H36A 109.5
C34 C36 H36B 109.5
H36A C36 H36B 109.5
C34 C36 H36C 109.5
H36A C36 H36C 109.5
H36B C36 H36C 109.5
C34 C37 H37A 109.5
C34 C37 H37B 109.5
H37A C37 H37B 109.5
C34 C37 H37C 109.5
H37A C37 H37C 109.5
H37B C37 H37C 109.5
C40 C38 C41 109.3(7)
C40 C38 C31 111.7(6)
C41 C38 C31 108.8(2)
C40 C38 C39 107.9(4)
C41 C38 C39 107.2(6)
C31 C38 C39 111.8(5)
C38 C39 H39A 109.5
C38 C39 H39B 109.5
H39A C39 H39B 109.5
C38 C39 H39C 109.5
H39A C39 H39C 109.5
H39B C39 H39C 109.5
C38 C40 H40A 109.5
C38 C40 H40B 109.5
H40A C40 H40B 109.5
C38 C40 H40C 109.5
H40A C40 H40C 109.5
H40B C40 H40C 109.5
C38 C41 H41A 109.5
C38 C41 H41B 109.5
H41A C41 H41B 109.5
C38 C41 H41C 109.5
H41A C41 H41C 109.5
H41B C41 H41C 109.5
C44 C42 C43 112.4(5)
C44 C42 C45 107.2(5)
C43 C42 C45 104.9(5)
C44 C42 C33 109.3(5)
C43 C42 C33 111.4(5)
C45 C42 C33 111.5(5)
C42 C43 H43A 109.5
C42 C43 H43B 109.5
H43A C43 H43B 109.5
C42 C43 H43C 109.5
H43A C43 H43C 109.5
H43B C43 H43C 109.5
C42 C44 H44A 109.5
C42 C44 H44B 109.5
H44A C44 H44B 109.5
C42 C44 H44C 109.5
H44A C44 H44C 109.5
H44B C44 H44C 109.5
C42 C45 H45A 109.5
C42 C45 H45B 109.5
H45A C45 H45B 109.5
C42 C45 H45C 109.5
H45A C45 H45C 109.5
H45B C45 H45C 109.5

loop_
_geom_bond_atom_site_label_1
_geom_bond_atom_site_label_2
_geom_bond_distance
O1 C1 1.348(3)
O1 H1 1.10(4)
N1 C8 1.283(3)
N1 C9 1.442(4)
N2 C27 1.282(4)
N2 C28 1.438(3)
C1 C2 1.405(3)
C1 C6 1.412(4)
C2 C3 1.393(4)
C2 C8 1.470(4)
C3 C4 1.389(4)
C3 H3 0.9500
C4 C5 1.390(4)
C4 C7 1.509(4)
C5 C6 1.397(4)
C5 H5 0.9500
C6 C27 1.465(3)
C7 H7A 0.9800
C7 H7B 0.9800
C7 H7C 0.9800
C8 H8 0.9500
C9 C10 1.364(9)
C9 C14 1.452(9)
C10 C11 1.371(8)
C10 C15 1.563(7)
C11 C12 1.419(9)
C11 H11 0.9500
C12 C13 1.350(9)
C12 C19 1.536(5)
C13 C14 1.426(7)
C13 H13 0.9500
C14 C23 1.514(9)
C15 C18 1.520(9)
C15 C17 1.528(9)
C15 C16 1.544(10)
C16 H16A 0.9800
C16 H16B 0.9800
C16 H16C 0.9800
C17 H17A 0.9800
C17 H17B 0.9800
C17 H17C 0.9800
C18 H18A 0.9800
C18 H18B 0.9800
C18 H18C 0.9800
C19 C22 1.443(14)
C19 C20 1.549(13)
C19 C21 1.603(8)
C20 H20A 0.9800
C20 H20B 0.9800
C20 H20C 0.9800
C21 H21A 0.9800
C21 H21B 0.9800
C21 H21C 0.9800
C22 H22A 0.9800
C22 H22B 0.9800
C22 H22C 0.9800
C23 C25 1.522(10)
C23 C24 1.557(9)
C23 C26 1.574(9)
C24 H24A 0.9800
C24 H24B 0.9800
C24 H24C 0.9800
C25 H25A 0.9800
C25 H25B 0.9800
C25 H25C 0.9800
C26 H26A 0.9800
C26 H26B 0.9800
C26 H26C 0.9800
C27 H27 0.9500
C28 C29 1.384(9)
C28 C33 1.437(8)
C29 C30 1.377(7)
C29 C34 1.536(9)
C30 C31 1.411(9)
C30 H30 0.9500
C31 C32 1.354(10)
C31 C38 1.536(3)
C32 C33 1.428(7)
C32 H32 0.9500
C33 C42 1.554(8)
C34 C35 1.543(10)
C34 C37 1.555(9)
C34 C36 1.564(8)
C35 H35A 0.9800
C35 H35B 0.9800
C35 H35C 0.9800
C36 H36A 0.9800
C36 H36B 0.9800
C36 H36C 0.9800
C37 H37A 0.9800
C37 H37B 0.9800
C37 H37C 0.9800
C38 C40 1.486(11)
C38 C41 1.528(4)
C38 C39 1.560(10)
C39 H39A 0.9800
C39 H39B 0.9800
C39 H39C 0.9800
C40 H40A 0.9800
C40 H40B 0.9800
C40 H40C 0.9800
C41 H41A 0.9800
C41 H41B 0.9800
C41 H41C 0.9800
C42 C44 1.525(9)
C42 C43 1.526(9)
C42 C45 1.533(9)
C43 H43A 0.9800
C43 H43B 0.9800
C43 H43C 0.9800
C44 H44A 0.9800
C44 H44B 0.9800
C44 H44C 0.9800
C45 H45A 0.9800
C45 H45B 0.9800
C45 H45C 0.9800

loop_
_geom_hbond_atom_site_label_D
_geom_hbond_atom_site_label_H
_geom_hbond_atom_site_label_A
_geom_hbond_distance_DH
_geom_hbond_distance_HA
_geom_hbond_distance_DA
_geom_hbond_angle_DHA
O1 H1 N2 1.10(4) 1.70(4) 2.588(3) 134(4)

loop_
_geom_torsion_atom_site_label_1
_geom_torsion_atom_site_label_2
_geom_torsion_atom_site_label_3
_geom_torsion_atom_site_label_4
_geom_torsion
O1 C1 C2 C3 180.0(7)
C6 C1 C2 C3 3.0(11)
O1 C1 C2 C8 -0.7(11)
C6 C1 C2 C8 -177.7(7)
C1 C2 C3 C4 -2.4(12)
C8 C2 C3 C4 178.3(8)
C2 C3 C4 C5 1.0(13)
C2 C3 C4 C7 178.5(9)
C3 C4 C5 C6 -0.1(13)
C7 C4 C5 C6 -177.7(10)
C4 C5 C6 C1 0.8(12)
C4 C5 C6 C27 178.1(8)
O1 C1 C6 C5 -179.1(7)
C2 C1 C6 C5 -2.3(11)
O1 C1 C6 C27 3.6(12)
C2 C1 C6 C27 -179.5(7)
C9 N1 C8 C2 -178.8(6)
C3 C2 C8 N1 0.9(11)
C1 C2 C8 N1 -178.3(7)
C8 N1 C9 C10 89.3(6)
C8 N1 C9 C14 -90.7(6)
N1 C9 C10 C11 -169.7(4)
C14 C9 C10 C11 10.4(5)
N1 C9 C10 C15 4.5(6)
C14 C9 C10 C15 -175.4(5)
C9 C10 C11 C12 -2.7(8)
C15 C10 C11 C12 -177.2(5)
C10 C11 C12 C13 -5.8(6)
C10 C11 C12 C19 176.4(4)
C11 C12 C13 C14 7.0(6)
C19 C12 C13 C14 -175.3(4)
C12 C13 C14 C9 0.1(8)
C12 C13 C14 C23 -179.3(5)
C10 C9 C14 C13 -9.0(5)
N1 C9 C14 C13 171.0(4)
C10 C9 C14 C23 170.5(6)
N1 C9 C14 C23 -9.5(7)
C9 C10 C15 C18 162.0(5)
C11 C10 C15 C18 -23.6(7)
C9 C10 C15 C17 -77.3(7)
C11 C10 C15 C17 97.0(7)
C9 C10 C15 C16 44.6(7)
C11 C10 C15 C16 -141.0(6)
C13 C12 C19 C22 24.0(9)
C11 C12 C19 C22 -158.3(9)
C13 C12 C19 C20 141.4(7)
C11 C12 C19 C20 -40.9(8)
C13 C12 C19 C21 -113.9(7)
C11 C12 C19 C21 63.8(7)
C13 C14 C23 C25 138.2(6)
C9 C14 C23 C25 -41.2(8)
C13 C14 C23 C24 -97.8(7)
C9 C14 C23 C24 82.8(7)
C13 C14 C23 C26 18.7(8)
C9 C14 C23 C26 -160.7(5)
C28 N2 C27 C6 -179.5(7)
C5 C6 C27 N2 177.2(8)
C1 C6 C27 N2 -5.5(12)
C27 N2 C28 C29 95.8(8)
C27 N2 C28 C33 -89.7(8)
C33 C28 C29 C30 3.7(5)
N2 C28 C29 C30 178.1(3)
C33 C28 C29 C34 -176.0(5)
N2 C28 C29 C34 -1.6(6)
C28 C29 C30 C31 -1.8(7)
C34 C29 C30 C31 177.9(4)
C29 C30 C31 C32 0.2(5)
C29 C30 C31 C38 -179.0(4)
C30 C31 C32 C33 -0.5(5)
C38 C31 C32 C33 178.6(4)
C31 C32 C33 C28 2.3(6)
C31 C32 C33 C42 -176.3(5)
C29 C28 C33 C32 -3.9(4)
N2 C28 C33 C32 -178.3(3)
C29 C28 C33 C42 174.6(5)
N2 C28 C33 C42 0.2(6)
C30 C29 C34 C35 -8.9(7)
C28 C29 C34 C35 170.8(5)
C30 C29 C34 C37 110.9(6)
C28 C29 C34 C37 -69.4(6)
C30 C29 C34 C36 -126.7(6)
C28 C29 C34 C36 53.0(7)
C32 C31 C38 C40 -32.1(7)
C30 C31 C38 C40 147.0(6)
C32 C31 C38 C41 88.7(7)
C30 C31 C38 C41 -92.2(7)
C32 C31 C38 C39 -153.1(5)
C30 C31 C38 C39 26.0(6)
C32 C33 C42 C44 -110.6(5)
C28 C33 C42 C44 71.0(6)
C32 C33 C42 C43 124.6(5)
C28 C33 C42 C43 -53.9(7)
C32 C33 C42 C45 7.8(7)
C28 C33 C42 C45 -170.7(5)
